data_4505476
loop_
_publ_author_name
'Chen, Zhi'
'Gao, Dong-Liang'
'Diao, Chun-Hua'
'Liu, Yue'
'Ren, Jia'
'Chen, Ji'
'Zhao, Bin'
'Shi, Wei'
'Cheng, Peng'

_publ_section_title
;
 Syntheses, Structures Tuned by 4,4&#x2032;-Bipyridine and Magnetic
 Properties of a Series of Transition Metal Compounds
 Containingo-Carboxylphenoxyacetate Acid
;
_journal_issue 3
_journal_name_full 'Crystal Growth &amp; Design'
_journal_page_first 1201
_journal_paper_doi 10.1021/cg201197k
_journal_volume 12
_journal_year 2012
_chemical_formula_sum 'C14 H14 Co N O7'
_chemical_formula_weight 367.19
_chemical_name_systematic
; 
 ? 
;
_space_group_IT_number 15
_symmetry_cell_setting monoclinic
_symmetry_space_group_name_Hall '-C 2yc'
_symmetry_space_group_name_H-M 'C 1 2/c 1'
_atom_sites_solution_hydrogens geom
_atom_sites_solution_primary direct
_atom_sites_solution_secondary difmap
_audit_creation_method SHELXL-97
_cell_angle_alpha 90.00
_cell_angle_beta 109.106(4)
_cell_angle_gamma 90.00
_cell_formula_units_Z 8
_cell_length_a 29.703(4)
_cell_length_b 5.1857(7)
_cell_length_c 19.504(3)
_cell_measurement_reflns_used 16147
_cell_measurement_temperature 293(2)
_cell_measurement_theta_max 27.34
_cell_measurement_theta_min 3.01
_cell_volume 2838.7(7)
_computing_cell_refinement 'Bruker SMART'
_computing_data_collection 'Bruker SMART'
_computing_data_reduction 'Bruker SAINT'
_computing_molecular_graphics 'Bruker SHELXTL'
_computing_publication_material 'Bruker SHELXTL'
_computing_structure_refinement 'SHELXL-97 (Sheldrick, 1997)'
_computing_structure_solution 'SHELXS-97 (Sheldrick, 1990)'
_diffrn_ambient_temperature 293(2)
_diffrn_measured_fraction_theta_full 0.992
_diffrn_measured_fraction_theta_max 0.992
_diffrn_measurement_device_type 'Bruker P4'
_diffrn_measurement_method '\w scans'
_diffrn_radiation_monochromator graphite
_diffrn_radiation_source 'fine-focus sealed tube'
_diffrn_radiation_type MoK\a
_diffrn_radiation_wavelength 0.71075
_diffrn_reflns_av_R_equivalents 0.0571
_diffrn_reflns_av_sigmaI/netI 0.0411
_diffrn_reflns_limit_h_max 38
_diffrn_reflns_limit_h_min -38
_diffrn_reflns_limit_k_max 6
_diffrn_reflns_limit_k_min -6
_diffrn_reflns_limit_l_max 25
_diffrn_reflns_limit_l_min -25
_diffrn_reflns_number 17481
_diffrn_reflns_theta_full 27.37
_diffrn_reflns_theta_max 27.37
_diffrn_reflns_theta_min 3.02
_exptl_absorpt_coefficient_mu 1.248
_exptl_absorpt_correction_T_max 0.7885
_exptl_absorpt_correction_T_min 0.6353
_exptl_absorpt_correction_type multi-scan
_exptl_absorpt_process_details SADABS
_exptl_crystal_colour purple
_exptl_crystal_density_diffrn 1.718
_exptl_crystal_density_meas ?
_exptl_crystal_density_method 'not measured'
_exptl_crystal_description Block
_exptl_crystal_F_000 1504
_exptl_crystal_size_max 0.40
_exptl_crystal_size_mid 0.30
_exptl_crystal_size_min 0.20
_refine_diff_density_max 0.521
_refine_diff_density_min -0.608
_refine_diff_density_rms 0.073
_refine_ls_extinction_coef 0.0051(2)
_refine_ls_extinction_expression Fc^*^=kFc[1+0.001xFc^2^\l^3^/sin(2\q)]^-1/4^
_refine_ls_extinction_method SHELXL
_refine_ls_goodness_of_fit_ref 1.125
_refine_ls_hydrogen_treatment mixed
_refine_ls_matrix_type full
_refine_ls_number_parameters 225
_refine_ls_number_reflns 3203
_refine_ls_number_restraints 0
_refine_ls_restrained_S_all 1.125
_refine_ls_R_factor_all 0.0455
_refine_ls_R_factor_gt 0.0413
_refine_ls_shift/su_max 0.001
_refine_ls_shift/su_mean 0.000
_refine_ls_structure_factor_coef Fsqd
_refine_ls_weighting_details 'calc w=1/[\s^2^(Fo^2^)+(0.0187P)^2^+5.8310P] where P=(Fo^2^+2Fc^2^)/3'
_refine_ls_weighting_scheme calc
_refine_ls_wR_factor_gt 0.0810
_refine_ls_wR_factor_ref 0.0828
_reflns_number_gt 2963
_reflns_number_total 3203
_reflns_threshold_expression >2sigma(I)
_cod_data_source_file cg201197k_si_002.cif
_cod_data_source_block 4
_cod_depositor_comments
;
The following automatic conversions were performed:

'_exptl_crystal_density_meas' value 'none' was changed to '?' - the
value is perceived as not measured.

Automatic conversion script
Id: cif_fix_values 3008 2015-01-20 13:52:24Z robertas 
;
_cod_original_sg_symbol_H-M C2/c
_cod_database_code 4505476

loop_
_symmetry_equiv_pos_as_xyz
'x, y, z'
'-x, y, -z+1/2'
'x+1/2, y+1/2, z'
'-x+1/2, y+1/2, -z+1/2'
'-x, -y, -z'
'x, -y, z-1/2'
'-x+1/2, -y+1/2, -z'
'x+1/2, -y+1/2, z-1/2'

loop_
_atom_site_label
_atom_site_type_symbol
_atom_site_fract_x
_atom_site_fract_y
_atom_site_fract_z
_atom_site_U_iso_or_equiv
_atom_site_adp_type
_atom_site_occupancy
_atom_site_symmetry_multiplicity
_atom_site_calc_flag
_atom_site_refinement_flags
Co1 Co 0.107689(10) 0.04693(6) 0.299943(15) 0.01830(12) Uani 1 1 d .
C1 C 0.14896(7) 0.3028(4) 0.46203(12) 0.0184(4) Uani 1 1 d .
C2 C 0.17523(8) 0.2800(5) 0.53606(13) 0.0253(5) Uani 1 1 d .
H2 H 0.1977 0.1492 0.5516 0.030 Uiso 1 1 calc R
C3 C 0.16796(9) 0.4513(5) 0.58629(13) 0.0306(6) Uani 1 1 d .
H3 H 0.1855 0.4342 0.6352 0.037 Uiso 1 1 calc R
C4 C 0.13457(9) 0.6479(5) 0.56353(14) 0.0316(6) Uani 1 1 d .
H4 H 0.1293 0.7610 0.5971 0.038 Uiso 1 1 calc R
C5 C 0.10918(8) 0.6736(5) 0.49014(13) 0.0252(5) Uani 1 1 d .
H5 H 0.0875 0.8081 0.4752 0.030 Uiso 1 1 calc R
C6 C 0.11519(7) 0.5030(4) 0.43768(12) 0.0180(4) Uani 1 1 d .
C7 C 0.08577(7) 0.5554(4) 0.35904(12) 0.0183(4) Uani 1 1 d .
C8 C 0.19819(8) -0.0266(5) 0.43399(13) 0.0263(5) Uani 1 1 d .
H8A H 0.1986 -0.1235 0.4767 0.032 Uiso 1 1 calc R
H8B H 0.2266 0.0801 0.4466 0.032 Uiso 1 1 calc R
C9 C 0.19833(8) -0.2130(4) 0.37332(13) 0.0220(5) Uani 1 1 d .
C10 C 0.07212(13) -0.1724(6) 0.14647(15) 0.0533(9) Uani 1 1 d .
H10 H 0.0957 -0.2950 0.1662 0.064 Uiso 1 1 calc R
C11 C 0.04864(13) -0.1774(6) 0.07221(15) 0.0534(10) Uani 1 1 d .
H11 H 0.0571 -0.2998 0.0437 0.064 Uiso 1 1 calc R
C12 C 0.01283(8) -0.0023(4) 0.04015(11) 0.0211(5) Uani 1 1 d .
C13 C 0.00279(10) 0.1691(7) 0.08673(15) 0.0507(9) Uani 1 1 d .
H13 H -0.0212 0.2905 0.0687 0.061 Uiso 1 1 calc R
C14 C 0.02818(10) 0.1633(7) 0.16070(15) 0.0505(9) Uani 1 1 d .
H14 H 0.0203 0.2827 0.1905 0.061 Uiso 1 1 calc R
N1 N 0.06288(7) -0.0026(4) 0.19095(10) 0.0227(4) Uani 1 1 d .
O1 O 0.07170(6) 0.7851(3) 0.34386(9) 0.0258(4) Uani 1 1 d .
O2 O 0.07508(6) 0.3748(3) 0.31312(9) 0.0268(4) Uani 1 1 d .
O3 O 0.15628(5) 0.1353(3) 0.41092(8) 0.0223(4) Uani 1 1 d .
O4 O 0.16302(5) -0.2148(3) 0.31429(9) 0.0245(4) Uani 1 1 d .
O5 O 0.23375(6) -0.3574(4) 0.38785(10) 0.0369(5) Uani 1 1 d .
O6 O 0.14998(7) 0.2915(4) 0.25262(11) 0.0306(4) Uani 1 1 d .
H6A H 0.1567(12) 0.439(7) 0.2710(19) 0.057(11) Uiso 1 1 d .
H6B H 0.1704(12) 0.226(7) 0.2472(18) 0.044(11) Uiso 1 1 d .
O7 O 0.27060(8) 0.5689(5) 0.27764(14) 0.0448(5) Uani 1 1 d .
H7B H 0.2630(14) 0.431(8) 0.263(2) 0.068(14) Uiso 1 1 d .
H7A H 0.2614(12) 0.582(7) 0.3127(19) 0.051(10) Uiso 1 1 d .

loop_
_atom_site_aniso_label
_atom_site_aniso_U_11
_atom_site_aniso_U_22
_atom_site_aniso_U_33
_atom_site_aniso_U_23
_atom_site_aniso_U_13
_atom_site_aniso_U_12
Co1 0.02158(18) 0.01651(17) 0.01438(17) -0.00021(11) 0.00258(12) 0.00278(11)
C1 0.0195(10) 0.0175(10) 0.0181(11) -0.0033(9) 0.0060(8) -0.0026(8)
C2 0.0264(12) 0.0253(12) 0.0207(12) -0.0011(10) 0.0029(9) 0.0017(10)
C3 0.0332(13) 0.0382(14) 0.0180(11) -0.0030(11) 0.0051(10) 0.0005(11)
C4 0.0402(14) 0.0307(13) 0.0256(13) -0.0100(11) 0.0129(11) 0.0007(11)
C5 0.0292(12) 0.0204(11) 0.0276(13) -0.0030(10) 0.0115(10) 0.0031(9)
C6 0.0194(10) 0.0152(10) 0.0197(11) -0.0008(9) 0.0068(8) -0.0026(8)
C7 0.0183(10) 0.0176(10) 0.0217(11) 0.0025(9) 0.0101(9) 0.0008(8)
C8 0.0173(11) 0.0320(13) 0.0252(12) -0.0045(10) 0.0011(9) 0.0069(9)
C9 0.0219(11) 0.0210(11) 0.0232(12) 0.0004(9) 0.0073(9) 0.0015(9)
C10 0.081(2) 0.0397(17) 0.0217(15) -0.0036(13) -0.0065(14) 0.0332(16)
C11 0.088(2) 0.0398(17) 0.0177(14) -0.0078(12) -0.0030(14) 0.0346(17)
C12 0.0215(11) 0.0236(12) 0.0170(11) -0.0014(9) 0.0044(9) -0.0038(9)
C13 0.0389(16) 0.078(2) 0.0233(14) -0.0126(15) -0.0063(12) 0.0352(16)
C14 0.0434(16) 0.080(2) 0.0199(14) -0.0143(15) -0.0014(12) 0.0318(16)
N1 0.0248(10) 0.0259(10) 0.0149(9) -0.0012(8) 0.0029(7) -0.0043(8)
O1 0.0310(9) 0.0175(8) 0.0313(10) 0.0063(7) 0.0136(7) 0.0065(7)
O2 0.0322(9) 0.0222(8) 0.0206(9) -0.0034(7) 0.0012(7) 0.0070(7)
O3 0.0229(8) 0.0226(8) 0.0167(8) -0.0043(7) 0.0002(6) 0.0073(7)
O4 0.0249(8) 0.0223(8) 0.0233(9) -0.0047(7) 0.0039(7) 0.0052(7)
O5 0.0312(9) 0.0445(11) 0.0317(10) -0.0027(9) 0.0057(8) 0.0197(8)
O6 0.0344(11) 0.0253(10) 0.0356(11) -0.0035(8) 0.0163(9) -0.0034(8)
O7 0.0578(14) 0.0389(13) 0.0490(14) -0.0047(11) 0.0329(12) -0.0053(11)

loop_
_atom_type_symbol
_atom_type_description
_atom_type_scat_dispersion_real
_atom_type_scat_dispersion_imag
_atom_type_scat_source
C C 0.0033 0.0016 'International Tables Vol C Tables 4.2.6.8 and 6.1.1.4'
H H 0.0000 0.0000 'International Tables Vol C Tables 4.2.6.8 and 6.1.1.4'
N N 0.0061 0.0033 'International Tables Vol C Tables 4.2.6.8 and 6.1.1.4'
O O 0.0106 0.0060 'International Tables Vol C Tables 4.2.6.8 and 6.1.1.4'
Co Co 0.3494 0.9721 'International Tables Vol C Tables 4.2.6.8 and 6.1.1.4'

loop_
_geom_angle_atom_site_label_1
_geom_angle_atom_site_label_2
_geom_angle_atom_site_label_3
_geom_angle
_geom_angle_site_symmetry_1
_geom_angle_site_symmetry_3
O2 Co1 O1 99.51(7) . 1_545
O2 Co1 O4 157.81(7) . .
O1 Co1 O4 90.49(6) 1_545 .
O2 Co1 N1 93.43(7) . .
O1 Co1 N1 95.46(7) 1_545 .
O4 Co1 N1 105.36(7) . .
O2 Co1 O6 86.05(8) . .
O1 Co1 O6 174.41(7) 1_545 .
O4 Co1 O6 84.11(8) . .
N1 Co1 O6 84.61(7) . .
O2 Co1 O3 83.56(6) . .
O1 Co1 O3 89.48(7) 1_545 .
O4 Co1 O3 76.73(6) . .
N1 Co1 O3 174.59(7) . .
O6 Co1 O3 90.68(7) . .
O3 C1 C2 121.27(19) . .
O3 C1 C6 118.55(19) . .
C2 C1 C6 120.2(2) . .
C3 C2 C1 120.6(2) . .
C3 C2 H2 119.7 . .
C1 C2 H2 119.7 . .
C4 C3 C2 120.2(2) . .
C4 C3 H3 119.9 . .
C2 C3 H3 119.9 . .
C5 C4 C3 119.3(2) . .
C5 C4 H4 120.3 . .
C3 C4 H4 120.3 . .
C4 C5 C6 122.2(2) . .
C4 C5 H5 118.9 . .
C6 C5 H5 118.9 . .
C5 C6 C1 117.5(2) . .
C5 C6 C7 116.95(19) . .
C1 C6 C7 125.48(19) . .
O2 C7 O1 123.0(2) . .
O2 C7 C6 120.75(19) . .
O1 C7 C6 116.17(19) . .
O3 C8 C9 110.28(18) . .
O3 C8 H8A 109.6 . .
C9 C8 H8A 109.6 . .
O3 C8 H8B 109.6 . .
C9 C8 H8B 109.6 . .
H8A C8 H8B 108.1 . .
O5 C9 O4 125.7(2) . .
O5 C9 C8 114.8(2) . .
O4 C9 C8 119.47(19) . .
N1 C10 C11 123.7(3) . .
N1 C10 H10 118.2 . .
C11 C10 H10 118.2 . .
C12 C11 C10 120.6(2) . .
C12 C11 H11 119.7 . .
C10 C11 H11 119.7 . .
C13 C12 C11 115.3(2) . .
C13 C12 C12 122.3(3) . 5
C11 C12 C12 122.3(3) . 5
C12 C13 C14 120.7(3) . .
C12 C13 H13 119.6 . .
C14 C13 H13 119.6 . .
N1 C14 C13 123.7(3) . .
N1 C14 H14 118.2 . .
C13 C14 H14 118.2 . .
C14 N1 C10 116.0(2) . .
C14 N1 Co1 120.61(17) . .
C10 N1 Co1 122.63(17) . .
C7 O1 Co1 122.45(14) . 1_565
C7 O2 Co1 134.16(15) . .
C1 O3 C8 117.39(17) . .
C1 O3 Co1 128.50(13) . .
C8 O3 Co1 113.71(13) . .
C9 O4 Co1 119.74(14) . .
Co1 O6 H6A 116(2) . .
Co1 O6 H6B 114(3) . .
H6A O6 H6B 113(3) . .
H7B O7 H7A 105(4) . .

loop_
_geom_bond_atom_site_label_1
_geom_bond_atom_site_label_2
_geom_bond_distance
_geom_bond_site_symmetry_2
Co1 O2 2.0147(16) .
Co1 O1 2.0784(16) 1_545
Co1 O4 2.0785(15) .
Co1 N1 2.1224(19) .
Co1 O6 2.1903(19) .
Co1 O3 2.2211(15) .
C1 O3 1.392(3) .
C1 C2 1.404(3) .
C1 C6 1.413(3) .
C2 C3 1.391(3) .
C2 H2 0.9300 .
C3 C4 1.390(4) .
C3 H3 0.9300 .
C4 C5 1.389(3) .
C4 H4 0.9300 .
C5 C6 1.407(3) .
C5 H5 0.9300 .
C6 C7 1.521(3) .
C7 O2 1.262(3) .
C7 O1 1.265(3) .
C8 O3 1.446(3) .
C8 C9 1.529(3) .
C8 H8A 0.9700 .
C8 H8B 0.9700 .
C9 O5 1.246(3) .
C9 O4 1.279(3) .
C10 N1 1.326(3) .
C10 C11 1.387(4) .
C10 H10 0.9300 .
C11 C12 1.383(4) .
C11 H11 0.9300 .
C12 C13 1.372(4) .
C12 C12 1.501(4) 5
C13 C14 1.392(4) .
C13 H13 0.9300 .
C14 N1 1.324(3) .
C14 H14 0.9300 .
O1 Co1 2.0784(16) 1_565
O6 H6A 0.84(4) .
O6 H6B 0.73(3) .
O7 H7B 0.78(4) .
O7 H7A 0.82(3) .
